data_7010382
loop_
_publ_author_name
'Clarkson, Andrea J.'
'Blackman, Allan G.'
'Clark, Charles R.'

_publ_section_title
;
 Preparation, structures and reactions of isomeric
 [Co(cyclen)(O2C2O2)]+ and [Co(cyclen)(O2CCH2CO2)]+ complexes
 (cyclen&#x2005;=&#x2005;1,4,7,10-tetraazacyclododecane)&#x200A;&#x2020;
;
_journal_issue 5
_journal_name_full 'Journal of the Chemical Society, Dalton Transactions'
_journal_page_first 758
_journal_paper_doi 10.1039/b008350j
_journal_year 2001
_chemical_formula_sum 'C10 H20 Cl Co N4 O8'
_chemical_formula_weight 418.68
_chemical_name_systematic
;
 ?
;
_space_group_IT_number 2
_symmetry_cell_setting triclinic
_symmetry_space_group_name_Hall '-P 1'
_symmetry_space_group_name_H-M 'P -1'
_atom_sites_solution_hydrogens geom
_atom_sites_solution_primary direct
_atom_sites_solution_secondary difmap
_audit_creation_method SHELXL-97
_cell_angle_alpha 77.850(18)
_cell_angle_beta 86.805(18)
_cell_angle_gamma 68.773(11)
_cell_formula_units_Z 2
_cell_length_a 7.406(4)
_cell_length_b 8.610(5)
_cell_length_c 14.305(10)
_cell_measurement_reflns_used 8909
_cell_measurement_temperature 158(2)
_cell_measurement_theta_max 25.87
_cell_measurement_theta_min 2.59
_cell_volume 831.0(9)
_computing_cell_refinement 'Bruker SMART'
_computing_data_collection 'Bruker SMART'
_computing_data_reduction 'Bruker SMART'
_computing_molecular_graphics 'WINGX (Farrugia, 1999)'
_computing_publication_material 'WINGX (Farrugia, 1999)'
_computing_structure_refinement 'SHELXL-97 (Sheldrick, 1997)'
_computing_structure_solution 'SHELXS-97 (Sheldrick, 1997)'
_diffrn_ambient_temperature 158(2)
_diffrn_measured_fraction_theta_full 0.926
_diffrn_measured_fraction_theta_max 0.926
_diffrn_measurement_device_type 'CCD area detector'
_diffrn_measurement_method 'phi and omega scans'
_diffrn_radiation_monochromator graphite
_diffrn_radiation_source 'fine-focus sealed tube'
_diffrn_radiation_type MoK\a
_diffrn_radiation_wavelength 0.71073
_diffrn_reflns_av_R_equivalents 0.0344
_diffrn_reflns_av_sigmaI/netI 0.0257
_diffrn_reflns_limit_h_max 9
_diffrn_reflns_limit_h_min -4
_diffrn_reflns_limit_k_max 10
_diffrn_reflns_limit_k_min -10
_diffrn_reflns_limit_l_max 17
_diffrn_reflns_limit_l_min -17
_diffrn_reflns_number 8909
_diffrn_reflns_theta_full 25.87
_diffrn_reflns_theta_max 25.87
_diffrn_reflns_theta_min 2.59
_exptl_absorpt_coefficient_mu 1.240
_exptl_absorpt_correction_T_max 1.000000
_exptl_absorpt_correction_T_min 0.480126
_exptl_absorpt_correction_type multi-scan
_exptl_absorpt_process_details SADABS
_exptl_crystal_colour red
_exptl_crystal_density_diffrn 1.673
_exptl_crystal_density_method 'not measured'
_exptl_crystal_description block
_exptl_crystal_F_000 432
_exptl_crystal_size_max 1.01
_exptl_crystal_size_mid 0.55
_exptl_crystal_size_min 0.08
_refine_diff_density_max 1.281
_refine_diff_density_min -0.941
_refine_diff_density_rms 0.129
_refine_ls_extinction_method none
_refine_ls_goodness_of_fit_ref 1.187
_refine_ls_hydrogen_treatment mixed
_refine_ls_matrix_type full
_refine_ls_number_parameters 217
_refine_ls_number_reflns 2986
_refine_ls_number_restraints 0
_refine_ls_restrained_S_all 1.187
_refine_ls_R_factor_all 0.0513
_refine_ls_R_factor_gt 0.0480
_refine_ls_shift/su_max 0.000
_refine_ls_shift/su_mean 0.000
_refine_ls_structure_factor_coef Fsqd
_refine_ls_weighting_details 'calc w=1/[\s^2^(Fo^2^)+(0.0801P)^2^+1.5461P] where P=(Fo^2^+2Fc^2^)/3'
_refine_ls_weighting_scheme calc
_refine_ls_wR_factor_gt 0.1412
_refine_ls_wR_factor_ref 0.1453
_reflns_number_gt 2785
_reflns_number_total 2986
_reflns_threshold_expression >2sigma(I)
_cod_data_source_file b008350j.txt
_cod_data_source_block cycox
_cod_original_cell_volume 831.1(9)
_cod_original_sg_symbol_H-M P-1
_cod_database_code 7010382

loop_
_symmetry_equiv_pos_as_xyz
'x, y, z'
'-x, -y, -z'

loop_
_atom_site_label
_atom_site_type_symbol
_atom_site_fract_x
_atom_site_fract_y
_atom_site_fract_z
_atom_site_U_iso_or_equiv
_atom_site_adp_type
_atom_site_occupancy
_atom_site_symmetry_multiplicity
_atom_site_calc_flag
_atom_site_refinement_flags
_atom_site_disorder_assembly
_atom_site_disorder_group
Co1 Co 0.30186(6) 0.33210(6) 0.19869(3) 0.01781(19) Uani 1 1 d . . .
Cl2 Cl 0.18354(14) -0.19944(12) 0.40701(7) 0.0302(3) Uani 1 1 d . . .
O1 O 0.1914(4) 0.5548(3) 0.11237(18) 0.0231(5) Uani 1 1 d . . .
O4 O 0.5463(3) 0.3747(3) 0.18413(18) 0.0213(5) Uani 1 1 d . . .
N1 N 0.0404(4) 0.3244(4) 0.2026(2) 0.0208(6) Uani 1 1 d . . .
H1C H -0.0339 0.4242 0.1617 0.025 Uiso 1 1 calc R . .
N3 N 0.4361(4) 0.1125(4) 0.2853(2) 0.0219(6) Uani 1 1 d . . .
H3C H 0.3473 0.0600 0.3065 0.026 Uiso 1 1 calc R . .
O3 O 0.6661(4) 0.5750(4) 0.1038(2) 0.0291(6) Uani 1 1 d . . .
N4 N 0.2375(4) 0.4249(4) 0.3184(2) 0.0225(6) Uani 1 1 d . . .
H4C H 0.2723 0.5201 0.3118 0.027 Uiso 1 1 calc R . .
O2 O 0.2865(4) 0.7653(3) 0.02340(19) 0.0291(6) Uani 1 1 d . . .
N2 N 0.3517(4) 0.1944(4) 0.0957(2) 0.0191(6) Uani 1 1 d . . .
H2C H 0.4066 0.2443 0.0435 0.023 Uiso 1 1 calc R . .
C10 C 0.5311(5) 0.5192(5) 0.1256(2) 0.0215(7) Uani 1 1 d . . .
C2 C 0.1552(5) 0.1952(5) 0.0654(3) 0.0231(7) Uani 1 1 d . . .
H2A H 0.1745 0.0974 0.0350 0.028 Uiso 1 1 calc R . .
H2B H 0.0870 0.3015 0.0189 0.028 Uiso 1 1 calc R . .
C9 C 0.3184(5) 0.6286(4) 0.0815(2) 0.0202(7) Uani 1 1 d . . .
C1 C 0.0343(5) 0.1827(5) 0.1573(3) 0.0233(7) Uani 1 1 d . . .
H1A H -0.1006 0.1995 0.1411 0.028 Uiso 1 1 calc R . .
H1B H 0.0927 0.0706 0.2007 0.028 Uiso 1 1 calc R . .
C3 C 0.4901(5) 0.0109(5) 0.1345(3) 0.0261(8) Uani 1 1 d . . .
H3A H 0.5894 -0.0262 0.0866 0.031 Uiso 1 1 calc R . .
H3B H 0.4164 -0.0667 0.1464 0.031 Uiso 1 1 calc R . .
C8 C -0.0460(5) 0.3405(5) 0.3007(3) 0.0254(8) Uani 1 1 d . . .
H8A H 0.0062 0.2310 0.3471 0.030 Uiso 1 1 calc R . .
H8B H -0.1889 0.3770 0.2974 0.030 Uiso 1 1 calc R . .
C4 C 0.5898(5) 0.0022(5) 0.2286(3) 0.0269(8) Uani 1 1 d . . .
H4A H 0.6423 -0.1167 0.2650 0.032 Uiso 1 1 calc R . .
H4B H 0.6976 0.0452 0.2148 0.032 Uiso 1 1 calc R . .
C7 C 0.0169(5) 0.4787(5) 0.3292(3) 0.0254(8) Uani 1 1 d . . .
H7A H -0.0492 0.5908 0.2870 0.030 Uiso 1 1 calc R . .
H7B H -0.0182 0.4880 0.3961 0.030 Uiso 1 1 calc R . .
C5 C 0.5156(5) 0.1486(5) 0.3705(3) 0.0266(8) Uani 1 1 d . . .
H5A H 0.6259 0.1866 0.3515 0.032 Uiso 1 1 calc R . .
H5B H 0.5607 0.0450 0.4217 0.032 Uiso 1 1 calc R . .
C6 C 0.3479(6) 0.2903(5) 0.4058(3) 0.0284(8) Uani 1 1 d . . .
H6A H 0.3997 0.3443 0.4470 0.034 Uiso 1 1 calc R . .
H6B H 0.2586 0.2411 0.4440 0.034 Uiso 1 1 calc R . .
O5 O 0.2285(5) -0.0626(4) 0.4352(2) 0.0427(8) Uani 1 1 d . . .
O6 O 0.2311(6) -0.3488(5) 0.4851(3) 0.0567(10) Uani 1 1 d . . .
O7 O 0.3030(6) -0.2450(5) 0.3241(3) 0.0566(10) Uani 1 1 d . . .
O8 O -0.0212(6) -0.1404(6) 0.3801(4) 0.0755(13) Uani 1 1 d . . .

loop_
_atom_site_aniso_label
_atom_site_aniso_U_11
_atom_site_aniso_U_22
_atom_site_aniso_U_33
_atom_site_aniso_U_23
_atom_site_aniso_U_13
_atom_site_aniso_U_12
Co1 0.0090(3) 0.0233(3) 0.0207(3) -0.00207(19) 0.00070(18) -0.0066(2)
Cl2 0.0300(5) 0.0327(5) 0.0324(5) -0.0077(4) 0.0036(4) -0.0161(4)
O1 0.0134(12) 0.0287(13) 0.0261(13) 0.0005(10) -0.0006(10) -0.0093(10)
O4 0.0114(11) 0.0263(13) 0.0262(13) -0.0013(10) -0.0010(9) -0.0087(10)
N1 0.0110(14) 0.0270(16) 0.0229(15) -0.0030(12) 0.0022(11) -0.0065(12)
N3 0.0143(14) 0.0261(15) 0.0249(15) -0.0024(12) 0.0008(12) -0.0085(12)
O3 0.0166(13) 0.0351(15) 0.0351(15) 0.0007(12) 0.0019(11) -0.0130(11)
N4 0.0131(14) 0.0308(16) 0.0261(15) -0.0061(13) 0.0017(12) -0.0108(12)
O2 0.0238(14) 0.0298(14) 0.0321(14) 0.0022(11) -0.0034(11) -0.0120(11)
N2 0.0100(13) 0.0253(15) 0.0220(14) -0.0032(12) 0.0028(11) -0.0076(12)
C10 0.0133(17) 0.0276(18) 0.0238(17) -0.0066(14) 0.0018(13) -0.0071(14)
C2 0.0159(17) 0.0321(19) 0.0252(18) -0.0055(15) -0.0013(14) -0.0131(15)
C9 0.0158(17) 0.0255(18) 0.0209(16) -0.0059(14) 0.0011(13) -0.0089(14)
C1 0.0152(17) 0.0296(19) 0.0281(18) -0.0049(15) 0.0004(14) -0.0119(15)
C3 0.0194(18) 0.0237(18) 0.0313(19) -0.0065(15) 0.0036(15) -0.0029(15)
C8 0.0155(17) 0.037(2) 0.0256(18) -0.0067(15) 0.0046(14) -0.0125(15)
C4 0.0166(17) 0.0253(19) 0.034(2) -0.0024(15) 0.0002(15) -0.0040(14)
C7 0.0134(17) 0.033(2) 0.0320(19) -0.0101(16) 0.0073(14) -0.0104(15)
C5 0.0197(18) 0.032(2) 0.0259(19) 0.0003(15) -0.0055(14) -0.0098(15)
C6 0.027(2) 0.037(2) 0.0216(18) -0.0041(16) -0.0025(15) -0.0132(17)
O5 0.051(2) 0.0442(18) 0.0439(18) -0.0104(14) 0.0015(15) -0.0296(16)
O6 0.078(3) 0.046(2) 0.044(2) 0.0001(16) 0.0132(18) -0.0260(19)
O7 0.078(3) 0.052(2) 0.049(2) -0.0175(17) 0.0354(19) -0.035(2)
O8 0.032(2) 0.093(3) 0.109(4) -0.040(3) -0.014(2) -0.018(2)

loop_
_atom_type_symbol
_atom_type_description
_atom_type_scat_dispersion_real
_atom_type_scat_dispersion_imag
_atom_type_scat_source
C C 0.0033 0.0016 'International Tables Vol C Tables 4.2.6.8 and 6.1.1.4'
H H 0.0000 0.0000 'International Tables Vol C Tables 4.2.6.8 and 6.1.1.4'
N N 0.0061 0.0033 'International Tables Vol C Tables 4.2.6.8 and 6.1.1.4'
O O 0.0106 0.0060 'International Tables Vol C Tables 4.2.6.8 and 6.1.1.4'
Cl Cl 0.1484 0.1585 'International Tables Vol C Tables 4.2.6.8 and 6.1.1.4'
Co Co 0.3494 0.9721 'International Tables Vol C Tables 4.2.6.8 and 6.1.1.4'

loop_
_geom_angle_atom_site_label_1
_geom_angle_atom_site_label_2
_geom_angle_atom_site_label_3
_geom_angle
_geom_angle_site_symmetry_1
_geom_angle_site_symmetry_3
_geom_angle_publ_flag
N1 Co1 O1 86.51(12) . . ?
N1 Co1 O4 171.49(11) . . ?
O1 Co1 O4 85.05(10) . . ?
N1 Co1 N3 98.91(13) . . ?
O1 Co1 N3 174.54(11) . . ?
O4 Co1 N3 89.51(12) . . ?
N1 Co1 N4 86.83(12) . . ?
O1 Co1 N4 94.71(13) . . ?
O4 Co1 N4 92.77(11) . . ?
N3 Co1 N4 85.05(13) . . ?
N1 Co1 N2 86.08(12) . . ?
O1 Co1 N2 95.69(12) . . ?
O4 Co1 N2 95.83(11) . . ?
N3 Co1 N2 85.33(13) . . ?
N4 Co1 N2 167.03(12) . . ?
O8 Cl2 O6 109.9(3) . . ?
O8 Cl2 O5 110.2(2) . . ?
O6 Cl2 O5 110.6(2) . . ?
O8 Cl2 O7 109.5(3) . . ?
O6 Cl2 O7 109.2(2) . . ?
O5 Cl2 O7 107.4(2) . . ?
C9 O1 Co1 114.3(2) . . ?
C10 O4 Co1 113.3(2) . . ?
C1 N1 C8 119.4(3) . . ?
C1 N1 Co1 110.8(2) . . ?
C8 N1 Co1 110.8(2) . . ?
C4 N3 C5 114.0(3) . . ?
C4 N3 Co1 107.7(2) . . ?
C5 N3 Co1 107.9(2) . . ?
C7 N4 C6 111.7(3) . . ?
C7 N4 Co1 106.9(2) . . ?
C6 N4 Co1 110.8(2) . . ?
C2 N2 C3 110.6(3) . . ?
C2 N2 Co1 107.5(2) . . ?
C3 N2 Co1 109.9(2) . . ?
O3 C10 O4 125.8(3) . . ?
O3 C10 C9 119.6(3) . . ?
O4 C10 C9 114.6(3) . . ?
N2 C2 C1 107.3(3) . . ?
O2 C9 O1 126.7(3) . . ?
O2 C9 C10 120.7(3) . . ?
O1 C9 C10 112.6(3) . . ?
N1 C1 C2 104.2(3) . . ?
N2 C3 C4 110.0(3) . . ?
N1 C8 C7 103.9(3) . . ?
N3 C4 C3 106.6(3) . . ?
N4 C7 C8 107.7(3) . . ?
N3 C5 C6 106.4(3) . . ?
C5 C6 N4 109.1(3) . . ?

loop_
_geom_bond_atom_site_label_1
_geom_bond_atom_site_label_2
_geom_bond_distance
_geom_bond_site_symmetry_2
_geom_bond_publ_flag
Co1 N1 1.959(3) . ?
Co1 O1 1.962(3) . ?
Co1 O4 1.965(3) . ?
Co1 N3 1.972(3) . ?
Co1 N4 2.002(3) . ?
Co1 N2 2.017(3) . ?
Cl2 O8 1.460(4) . ?
Cl2 O6 1.462(4) . ?
Cl2 O5 1.470(3) . ?
Cl2 O7 1.474(3) . ?
O1 C9 1.323(4) . ?
O4 C10 1.316(4) . ?
N1 C1 1.512(5) . ?
N1 C8 1.521(5) . ?
N3 C4 1.515(5) . ?
N3 C5 1.517(5) . ?
O3 C10 1.256(4) . ?
N4 C7 1.537(4) . ?
N4 C6 1.547(5) . ?
O2 C9 1.242(5) . ?
N2 C2 1.539(4) . ?
N2 C3 1.542(4) . ?
C10 C9 1.598(5) . ?
C2 C1 1.556(5) . ?
C3 C4 1.546(5) . ?
C8 C7 1.558(5) . ?
C5 C6 1.542(6) . ?
